data_2105399
loop_
_publ_author_name
'Brandon, J.K.'
'Pearson, W.B.'
'Brezard, R.'
'Tozer, D.J.N.'

_publ_section_title
;
 Gamma-brasses with I and P cells
;
_journal_name_full 'Acta Crystallographica B (24,1968-38,1982)'
_journal_page_first 527
_journal_page_last 537
_journal_paper_doi 10.1107/S0567740877003987
_journal_volume 33
_journal_year 1977
_chemical_formula_sum 'Au9 In4'
_space_group_IT_number 215
_symmetry_space_group_name_Hall 'P -4 2 3'
_symmetry_space_group_name_H-M 'P -4 3 m'
_cell_angle_alpha 90
_cell_angle_beta 90
_cell_angle_gamma 90
_cell_formula_units_Z 4
_cell_length_a 9.829
_cell_length_b 9.829
_cell_length_c 9.829
_cell_volume 949.572
_citation_journal_id_ASTM ACBCAR
_cod_data_source_file gold_703.cif
_cod_data_source_block Au9In4
_cod_original_cell_volume 949.5724
_cod_database_code 2105399

loop_
_symmetry_equiv_pos_as_xyz
x,y,z
y,-x,-z
-x,-y,z
-y,x,-z
x,-y,-z
-y,-x,z
-x,y,-z
y,x,z
z,x,y
x,-z,-y
-z,-x,y
-x,z,-y
z,-x,-y
-x,-z,y
-z,x,-y
x,z,y
y,z,x
y,-z,-x
-z,-y,x
-y,z,-x
z,y,x
-y,-z,x
-z,y,-x
z,-y,-x

loop_
_atom_site_label
_atom_site_type_symbol
_atom_site_fract_x
_atom_site_fract_y
_atom_site_fract_z
_atom_site_occupancy
_atom_site_U_iso_or_equiv
Au7 Au 0.8259 0.8 0.5361 0.125 0.0
In3 In 0.8259 0.8 0.5361 0.375 0.0
Au5 Au 0.5 0.5 0.8566 1 0.0
In2 In 0.3319 0.3031 0.0307 0.125 0.0
In1 In 0.1212 0.1212 0.1212 1 0.0
Au6 Au 0.3319 0.3031 0.0307 0.375 0.0
Au1 Au 0.608 0.608 0.608 1 0.0
Au3 Au 0.3241 0.3241 0.3241 1 0.0
Au2 Au -0.1659 -0.1659 -0.1659 1 0.0
Au4 Au 0 0 0.3575 1 0.0
